data_2010336
loop_
_publ_author_name
'Mercier, Nicolas'
'Leblanc, Marc'

_publ_section_title
;
 A new rare earth fluorocarbonate, Na~2~Eu(CO~3~)F~3~
;
_journal_coden_ASTM CSCEE
_journal_issue 12
_journal_name_full
;
 Acta Crystallographica, Section C: Crystal Structure Communications
;
_journal_page_first 1864
_journal_page_last 1865
_journal_paper_doi 10.1107/s010827019400733x
_journal_volume 50
_journal_year 1994
_chemical_formula_moiety 'Na2 Eu (C O3) F3'
_chemical_formula_sum 'C Eu F3 Na2 O3'
_chemical_formula_weight 314.94
_space_group_IT_number 61
_space_group_name_Hall '-P 2ac 2ab'
_space_group_name_H-M_alt 'P b c a'
_symmetry_cell_setting orthorhombic
_symmetry_space_group_name_Hall '-P 2ac 2ab'
_symmetry_space_group_name_H-M 'P b c a'
_cell_angle_alpha 90.00
_cell_angle_beta 90.00
_cell_angle_gamma 90.00
_cell_formula_units_Z 8
_cell_length_a 6.596(4)
_cell_length_b 10.774(4)
_cell_length_c 14.090(10)
_cell_measurement_temperature 293(2)
_cell_volume 1001.3(10)
_diffrn_ambient_temperature 293(2)
_exptl_crystal_density_diffrn 4.178
_refine_ls_R_factor_obs 0.0177
_refine_ls_wR_factor_obs 0.0451
_cod_depositor_comments
;
 Updated bibliographic information.

 Antanas Vaitkus,
 2020-03-18

The following automatic conversions were performed:
'_symmetry_cell_setting' value 'Orthorhombic' changed to 'orthorhombic'
according to '/home/saulius/struct/CIF-dictionaries/cif_core.dic'
dictionary named 'cif_core.dic' version 2.4.1 from 2010-06-29.

Automatic conversion script
Id: cif_fix_enum 1527 2010-12-29 10:47:43Z saulius 
;
_cod_database_code 2010336

loop_
_symmetry_equiv_pos_as_xyz
'x, y, z'
'-x+1/2, -y, z+1/2'
'-x, y+1/2, -z+1/2'
'x+1/2, -y+1/2, -z'
'-x, -y, -z'
'x-1/2, y, -z-1/2'
'x, -y-1/2, z-1/2'
'-x-1/2, y-1/2, z'

loop_
_atom_site_aniso_label
_atom_site_aniso_U_11
_atom_site_aniso_U_22
_atom_site_aniso_U_33
_atom_site_aniso_U_12
_atom_site_aniso_U_13
_atom_site_aniso_U_23
Eu 0.00692(7) 0.00651(7) 0.00835(7) 0.00018(4) 0.00008(4) 0.00010(4)
Na1 0.0185(6) 0.0170(5) 0.0152(6) 0.0061(5) -0.0014(5) 0.0000(6)
Na2 0.0207(7) 0.0194(7) 0.0168(6) -0.0035(5) -0.0021(5) -0.0042(6)
C 0.0108(10) 0.0103(10) 0.0101(10) 0.0004(10) -0.0002(8) -0.0001(8)
OX1 0.0203(10) 0.0141(9) 0.0112(9) 0.0021(8) -0.0004(8) -0.0031(8)
OX2 0.0247(12) 0.0130(10) 0.0182(11) 0.0076(9) -0.0062(9) 0.0008(9)
OX3 0.0151(9) 0.0099(8) 0.0095(8) 0.0006(7) 0.0020(7) 0.0005(7)
F1 0.0126(7) 0.0153(8) 0.0109(8) -0.0019(6) 0.0002(6) 0.0012(7)
F2 0.0153(8) 0.0144(8) 0.0127(9) 0.0034(6) 0.0022(6) 0.0045(7)
F3 0.0108(7) 0.0104(8) 0.0196(9) -0.0004(6) -0.0019(7) -0.0020(7)

loop_
_atom_site_label
_atom_site_fract_x
_atom_site_fract_y
_atom_site_fract_z
_atom_site_U_iso_or_equiv
_atom_site_thermal_displace_type
_atom_site_calc_flag
_atom_site_refinement_flags
_atom_site_occupancy
_atom_site_disorder_group
_atom_site_type_symbol
Eu -0.00608(2) 0.183349(12) 0.014476(9) 0.00726(5) Uani d . 1 . Eu
Na1 0.2439(2) 0.27913(13) 0.25571(10) 0.0169(2) Uani d . 1 . Na
Na2 -0.0541(3) 0.00972(14) 0.39257(11) 0.0190(3) Uani d . 1 . Na
C 0.0008(4) 0.5157(3) 0.3229(2) 0.0104(4) Uani d . 1 . C
OX1 0.0059(4) 0.4363(2) 0.2575(2) 0.0152(4) Uani d . 1 . O
OX2 0.4449(4) 0.1291(2) 0.3127(2) 0.0187(5) Uani d . 1 . O
OX3 -0.0693(4) 0.4864(2) 0.4076(2) 0.0115(4) Uani d . 1 . O
F1 0.3011(3) 0.2184(2) 0.10300(14) 0.0129(3) Uani d . 1 . F
F2 0.2904(3) 0.3381(2) 0.41870(14) 0.0141(4) Uani d . 1 . F
F3 0.1491(3) 0.1236(2) 0.48054(15) 0.0136(3) Uani d . 1 . F

loop_
_geom_bond_atom_site_label_1
_geom_bond_atom_site_label_2
_geom_bond_site_symmetry_2
_geom_bond_distance
_geom_bond_publ_flag
Eu F2 6_556 2.339(2) yes
Eu F1 4_455 2.341(2) yes
Eu F3 6_556 2.365(2) yes
Eu F3 7_565 2.367(2) yes
Eu F2 7_565 2.387(2) yes
Eu OX3 7_565 2.405(2) yes
Eu F1 . 2.409(2) yes
Eu OX3 3_545 2.440(2) yes
Eu OX2 6_556 2.525(3) yes
Na1 OX2 . 2.239(3) yes
Na1 F1 . 2.281(3) yes
Na1 OX1 . 2.309(3) yes
Na1 F2 . 2.403(3) yes
Na1 OX1 6_656 2.426(3) yes
Na1 OX2 6_556 2.726(3) yes
Na2 F3 . 2.200(3) yes
Na2 OX1 3_545 2.280(3) yes
Na2 F3 5_556 2.377(3) yes
Na2 F1 6_556 2.443(3) yes
Na2 OX3 8 2.506(3) yes
Na2 F2 8_655 2.565(3) yes
C1 OX1 . 1.258(3) yes
C1 OX2 8_665 1.281(4) yes
C1 OX3 . 1.318(4) yes
OX1 OX3 . 2.238(3) ?
OX1 OX2 8_665 2.242(3) ?
OX1 Na2 3 2.280(3) ?
OX1 Na1 6_556 2.426(3) ?
OX2 C1 8_655 1.281(4) ?
OX2 OX3 8_655 2.197(3) ?
OX2 OX1 8_655 2.242(3) ?
OX2 Eu 6_656 2.525(3) ?
OX2 Na1 6_656 2.726(3) ?
OX3 OX2 8_665 2.197(3) ?
OX3 Eu 7_566 2.405(2) ?
OX3 Eu 3 2.440(2) ?
OX3 Na2 8_565 2.506(3) ?
F1 Eu 4 2.341(2) ?
F1 Na2 6_656 2.443(3) ?
F1 F3 7_565 2.623(3) ?
F1 F2 7_565 2.668(3) ?
F1 F3 6_656 2.774(3) ?
F1 OX2 6_556 2.803(3) ?
F1 OX3 3_545 2.934(3) ?
F1 OX3 6_656 3.016(3) ?
F2 Eu 6_656 2.339(2) ?
F2 Eu 7_566 2.387(2) ?
F2 Na2 8_665 2.565(3) ?
F2 F3 . 2.640(3) ?
F2 F1 7_566 2.668(3) ?
F2 F3 4_556 2.790(3) ?
F2 OX1 6_656 3.050(3) ?
F3 Eu 6_656 2.365(2) ?
F3 Eu 7_566 2.367(2) ?
F3 Na2 5_556 2.377(3) ?
F3 F1 7_566 2.623(3) ?
F3 OX3 4_556 2.709(3) ?
F3 F1 6_556 2.774(3) ?
F3 F2 4_456 2.790(3) ?
